data_7135837
loop_
_publ_author_name
'Mondal, Imtiaj'
'Salam, Gracy'
'Karmakar, Sudip'
'Naskar, Koushik'
'Dandapat, Dibas'
'Bliss, Ng Shereinai'
'Chowdhury, Moumita'
'Deb, Indubhusan'

_publ_section_title
;
 Spiro-[indene-1,2'-indolin] Scaffolds via Rh (III) Catalyzed C-H
 Activation/[3+2] Spiroannulation
;
_journal_name_full 'Chemical Communications'
_journal_paper_doi 10.1039/D6CC01624C
_journal_year 2026
_chemical_formula_moiety 'C32 H26 F N O'
_chemical_formula_sum 'C32 H26 F N O'
_chemical_formula_weight 459.54
_space_group_crystal_system orthorhombic
_space_group_IT_number 29
_space_group_name_Hall 'P 2c -2ac'
_space_group_name_H-M_alt 'P c a 21'
_atom_sites_solution_hydrogens geom
_atom_sites_solution_primary dual
_audit_creation_date 2025-07-03
_audit_creation_method
;
Olex2 1.5-beta
(compiled 2025.05.31 svn.r86d253d1 for OlexSys, GUI svn.r7254)
;
_audit_update_record
;
2026-03-03 deposited with the CCDC.	2026-05-25 downloaded from the CCDC.
;
_cell_angle_alpha 90
_cell_angle_beta 90
_cell_angle_gamma 90
_cell_formula_units_Z 4
_cell_length_a 23.7750(6)
_cell_length_b 6.4009(2)
_cell_length_c 16.2406(5)
_cell_measurement_reflns_used 9154
_cell_measurement_temperature 300.00
_cell_measurement_theta_max 67.96
_cell_measurement_theta_min 3.72
_cell_volume 2471.52(13)
_computing_cell_refinement 'SAINT V8.40B (?, 2016)'
_computing_data_reduction 'SAINT V8.40B (?, 2016)'
_computing_molecular_graphics 'Olex2 1.5-beta (Dolomanov et al., 2009)'
_computing_publication_material 'Olex2 1.5-beta (Dolomanov et al., 2009)'
_computing_structure_refinement 'SHELXL 2018/3 (Sheldrick, 2015)'
_computing_structure_solution 'SHELXT 2018/2 (Sheldrick, 2018)'
_diffrn_ambient_temperature 300.00
_diffrn_measured_fraction_theta_full 0.997
_diffrn_measured_fraction_theta_max 0.997
_diffrn_measurement_device_type 'Bruker APEX-II CCD'
_diffrn_measurement_method '\f and \w scans'
_diffrn_radiation_type CuK\a
_diffrn_radiation_wavelength 1.54178
_diffrn_reflns_av_R_equivalents 0.0490
_diffrn_reflns_av_unetI/netI 0.0257
_diffrn_reflns_Laue_measured_fraction_full 0.997
_diffrn_reflns_Laue_measured_fraction_max 0.997
_diffrn_reflns_limit_h_max 28
_diffrn_reflns_limit_h_min -28
_diffrn_reflns_limit_k_max 7
_diffrn_reflns_limit_k_min -7
_diffrn_reflns_limit_l_max 19
_diffrn_reflns_limit_l_min -19
_diffrn_reflns_number 51697
_diffrn_reflns_point_group_measured_fraction_full 0.995
_diffrn_reflns_point_group_measured_fraction_max 0.995
_diffrn_reflns_theta_full 67.679
_diffrn_reflns_theta_max 68.259
_diffrn_reflns_theta_min 3.718
_diffrn_source_current 1.2
_diffrn_source_power 0.06
_diffrn_source_voltage 50.0
_diffrn_standards_number 0
_exptl_absorpt_coefficient_mu 0.626
_exptl_absorpt_correction_T_max 0.7531
_exptl_absorpt_correction_T_min 0.6144
_exptl_absorpt_correction_type none
_exptl_absorpt_process_details
;
SADABS-2016/2 (Bruker,2016/2) was used for absorption correction.
wR2(int) was 0.1327 before and 0.0692 after correction.
The Ratio of minimum to maximum transmission is 0.8158.
The \l/2 correction factor is Not present.
;
_exptl_crystal_colour yellow
_exptl_crystal_colour_primary yellow
_exptl_crystal_density_diffrn 1.235
_exptl_crystal_description block
_exptl_crystal_F_000 968
_exptl_crystal_size_max 0.15
_exptl_crystal_size_mid 0.1
_exptl_crystal_size_min 0.06
_refine_diff_density_max 0.283
_refine_diff_density_min -0.169
_refine_diff_density_rms 0.046
_refine_ls_abs_structure_details
;
 Flack x determined using 1994 quotients [(I+)-(I-)]/[(I+)+(I-)]
 (Parsons, Flack and Wagner, Acta Cryst. B69 (2013) 249-259).
;
_refine_ls_abs_structure_Flack 0.02(6)
_refine_ls_extinction_coef 0.0083(10)
_refine_ls_extinction_expression Fc^*^=kFc[1+0.001xFc^2^\l^3^/sin(2\q)]^-1/4^
_refine_ls_extinction_method 'SHELXL-2018/3 (Sheldrick 2018)'
_refine_ls_goodness_of_fit_ref 1.045
_refine_ls_hydrogen_treatment constr
_refine_ls_matrix_type full
_refine_ls_number_parameters 320
_refine_ls_number_reflns 4519
_refine_ls_number_restraints 1
_refine_ls_restrained_S_all 1.044
_refine_ls_R_factor_all 0.0408
_refine_ls_R_factor_gt 0.0402
_refine_ls_shift/su_max 0.000
_refine_ls_shift/su_mean 0.000
_refine_ls_structure_factor_coef Fsqd
_refine_ls_weighting_details 'w=1/[\s^2^(Fo^2^)+(0.0732P)^2^+0.2111P] where P=(Fo^2^+2Fc^2^)/3'
_refine_ls_weighting_scheme calc
_refine_ls_wR_factor_gt 0.1089
_refine_ls_wR_factor_ref 0.1096
_reflns_Friedel_coverage 0.921
_reflns_Friedel_fraction_full 0.993
_reflns_Friedel_fraction_max 0.993
_reflns_number_gt 4411
_reflns_number_total 4519
_reflns_threshold_expression 'I > 2\s(I)'
_cod_data_source_file d6cc01624c2.cif
_cod_data_source_block ortho_a
_cod_database_code 7135837
_shelx_shelxl_version_number 2018/3
_shelx_space_group_comment
;
The symmetry employed for this shelxl refinement is uniquely defined
by the following loop, which should always be used as a source of
symmetry information in preference to the above space-group names.
They are only intended as comments.
;
_shelx_estimated_absorpt_t_max 0.963
_shelx_estimated_absorpt_t_min 0.912
_olex2_refinement_description
;
1. Fixed Uiso
 At 1.2 times of:
  All C(H) groups, All N(H) groups
 At 1.5 times of:
  All C(H,H,H) groups
2.a Aromatic/amide H refined with riding coordinates:
 N1(H1), C00E(H00E), C00H(H00H), C00I(H00I), C00K(H00K), C00L(H00L),
 C00M(H00M), C00O(H00O), C00P(H00P), C00Q(H00Q), C00S(H00S), C00T(H00T),
 C00U(H00U), C00V(H00V), C00W(H00W), C00X(H00X), C00Y(H00Y)
2.b Idealised Me refined as rotating group:
 C00G(H00A,H00B,H00C), C00J(H00D,H00F,H00G), C00Z(H00J,H00N,H00R)
;
_olex2_submission_special_instructions 'No special instructions were received'

loop_
_space_group_symop_operation_xyz
'x, y, z'
'-x, -y, z+1/2'
'x+1/2, -y, z'
'-x+1/2, y, z+1/2'

loop_
_atom_site_label
_atom_site_type_symbol
_atom_site_fract_x
_atom_site_fract_y
_atom_site_fract_z
_atom_site_U_iso_or_equiv
_atom_site_adp_type
_atom_site_occupancy
_atom_site_site_symmetry_order
_atom_site_calc_flag
_atom_site_refinement_flags_posn
_atom_site_refinement_flags_adp
_atom_site_refinement_flags_occupancy
_atom_site_disorder_assembly
_atom_site_disorder_group
O001 O 0.68052(8) 0.3809(3) 0.52287(15) 0.0641(5) Uani 1 1 d . . . . .
N1 N 0.60810(9) 0.9760(3) 0.55351(13) 0.0459(5) Uani 1 1 d . . . . .
H1 H 0.609696 1.101041 0.534230 0.055 Uiso 1 1 calc R U . . .
F1 F 0.86922(9) 1.0663(5) 0.5190(2) 0.1178(10) Uani 1 1 d . . . . .
C004 C 0.54122(9) 0.8432(3) 0.44493(16) 0.0451(5) Uani 1 1 d . . . . .
C005 C 0.62931(10) 0.9091(4) 0.62888(16) 0.0465(5) Uani 1 1 d . . . . .
C006 C 0.58264(9) 0.7956(3) 0.51310(15) 0.0413(5) Uani 1 1 d . . . . .
C007 C 0.60213(10) 0.7250(4) 0.65300(15) 0.0464(5) Uani 1 1 d . . . . .
C008 C 0.60560(10) 0.6029(4) 0.39174(15) 0.0457(5) Uani 1 1 d . . . . .
C009 C 0.67795(9) 0.5636(4) 0.50176(15) 0.0450(5) Uani 1 1 d . . . . .
C00A C 0.62459(9) 0.6513(3) 0.46723(15) 0.0414(5) Uani 1 1 d . . . . .
C00B C 0.55308(10) 0.7198(4) 0.37629(16) 0.0475(5) Uani 1 1 d . . . . .
C00C C 0.55674(9) 0.6771(3) 0.58995(16) 0.0451(5) Uani 1 1 d . . . . .
C00D C 0.63240(11) 0.4592(4) 0.33261(16) 0.0497(6) Uani 1 1 d . . . . .
C00E C 0.49694(12) 0.9838(4) 0.4428(2) 0.0561(6) Uani 1 1 d . . . . .
H00E H 0.489430 1.069041 0.487828 0.067 Uiso 1 1 calc R U . . .
C00F C 0.72856(10) 0.7005(4) 0.50567(16) 0.0502(6) Uani 1 1 d . . . . .
C00G C 0.50195(11) 0.7808(4) 0.61943(18) 0.0559(6) Uani 1 1 d . . . . .
H00A H 0.507204 0.929318 0.622500 0.084 Uiso 1 1 calc R U . . .
H00B H 0.492219 0.727968 0.672885 0.084 Uiso 1 1 calc R U . . .
H00C H 0.472237 0.749906 0.581304 0.084 Uiso 1 1 calc R U . . .
C00H C 0.66939(12) 1.0017(5) 0.67851(19) 0.0614(7) Uani 1 1 d . . . . .
H00H H 0.686681 1.126043 0.663122 0.074 Uiso 1 1 calc R U . . .
C00I C 0.51956(12) 0.7298(5) 0.30627(18) 0.0613(7) Uani 1 1 d . . . . .
H00I H 0.526911 0.645082 0.261012 0.074 Uiso 1 1 calc R U . . .
C00J C 0.54501(13) 0.4466(4) 0.57453(19) 0.0584(7) Uani 1 1 d . . . . .
H00D H 0.522948 0.431677 0.525369 0.088 Uiso 1 1 calc R U . . .
H00F H 0.524727 0.389480 0.620418 0.088 Uiso 1 1 calc R U . . .
H00G H 0.579954 0.373257 0.568069 0.088 Uiso 1 1 calc R U . . .
C00K C 0.47491(13) 0.8691(5) 0.3055(2) 0.0695(8) Uani 1 1 d . . . . .
H00K H 0.451956 0.877561 0.259256 0.083 Uiso 1 1 calc R U . . .
C00L C 0.72966(11) 0.8958(4) 0.46822(18) 0.0565(6) Uani 1 1 d . . . . .
H00L H 0.698192 0.943788 0.439945 0.068 Uiso 1 1 calc R U . . .
C00M C 0.60468(13) 0.2813(5) 0.3059(2) 0.0641(7) Uani 1 1 d . . . . .
H00M H 0.568246 0.255140 0.324010 0.077 Uiso 1 1 calc R U . . .
C00N C 0.82540(12) 0.7506(7) 0.5490(2) 0.0775(10) Uani 1 1 d . . . . .
C00O C 0.61619(13) 0.6304(5) 0.72605(19) 0.0621(7) Uani 1 1 d . . . . .
H00O H 0.598343 0.507852 0.742319 0.075 Uiso 1 1 calc R U . . .
C00P C 0.77658(12) 0.6285(5) 0.5449(2) 0.0652(7) Uani 1 1 d . . . . .
H00P H 0.776381 0.496548 0.568873 0.078 Uiso 1 1 calc R U . . .
C00Q C 0.46409(12) 0.9956(5) 0.3727(2) 0.0662(8) Uani 1 1 d . . . . .
H00Q H 0.434341 1.089815 0.370767 0.079 Uiso 1 1 calc R U . . .
C00R C 0.82278(13) 0.9411(6) 0.5139(2) 0.0761(10) Uani 1 1 d . . . . .
C00S C 0.68391(15) 0.1805(7) 0.2243(2) 0.0812(10) Uani 1 1 d . . . . .
H00S H 0.701010 0.087920 0.187898 0.097 Uiso 1 1 calc R U . . .
C00T C 0.68644(12) 0.4962(5) 0.3032(2) 0.0673(8) Uani 1 1 d . . . . .
H00T H 0.705631 0.615914 0.319440 0.081 Uiso 1 1 calc R U . . .
C00U C 0.63020(16) 0.1426(6) 0.2531(2) 0.0806(10) Uani 1 1 d . . . . .
H00U H 0.611171 0.022741 0.236628 0.097 Uiso 1 1 calc R U . . .
C00V C 0.77748(13) 1.0193(5) 0.4728(2) 0.0706(8) Uani 1 1 d . . . . .
H00V H 0.778589 1.150980 0.448715 0.085 Uiso 1 1 calc R U . . .
C00W C 0.65765(13) 0.7206(6) 0.7757(2) 0.0739(9) Uani 1 1 d . . . . .
H00W H 0.668040 0.656512 0.824764 0.089 Uiso 1 1 calc R U . . .
C00X C 0.71176(14) 0.3573(7) 0.2502(2) 0.0831(11) Uani 1 1 d . . . . .
H00X H 0.748118 0.383077 0.231687 0.100 Uiso 1 1 calc R U . . .
C00Y C 0.68305(14) 0.9035(6) 0.7520(2) 0.0761(9) Uani 1 1 d . . . . .
H00Y H 0.710083 0.963163 0.786081 0.091 Uiso 1 1 calc R U . . .
C00Z C 0.87831(18) 0.6686(10) 0.5890(4) 0.1196(17) Uani 1 1 d . . . . .
H00J H 0.869921 0.542103 0.618294 0.179 Uiso 1 1 calc R U . . .
H00N H 0.892652 0.771006 0.626728 0.179 Uiso 1 1 calc R U . . .
H00R H 0.905985 0.640534 0.547404 0.179 Uiso 1 1 calc R U . . .

loop_
_atom_site_aniso_label
_atom_site_aniso_U_11
_atom_site_aniso_U_22
_atom_site_aniso_U_33
_atom_site_aniso_U_23
_atom_site_aniso_U_13
_atom_site_aniso_U_12
O001 0.0563(10) 0.0457(9) 0.0903(14) 0.0103(9) -0.0022(10) 0.0075(7)
N1 0.0469(10) 0.0326(9) 0.0581(11) -0.0039(8) -0.0041(9) -0.0021(7)
F1 0.0611(12) 0.144(2) 0.148(2) -0.0458(19) 0.0142(13) -0.0473(13)
C004 0.0376(11) 0.0387(11) 0.0589(14) 0.0018(10) -0.0027(10) -0.0024(9)
C005 0.0414(12) 0.0441(11) 0.0541(13) -0.0096(10) 0.0012(10) 0.0048(9)
C006 0.0369(10) 0.0355(10) 0.0514(12) -0.0046(10) -0.0011(9) 0.0002(8)
C007 0.0430(12) 0.0471(12) 0.0492(12) -0.0051(10) 0.0037(10) 0.0056(9)
C008 0.0396(11) 0.0470(12) 0.0505(13) -0.0016(10) 0.0001(10) -0.0040(9)
C009 0.0408(11) 0.0443(12) 0.0498(12) -0.0034(10) 0.0014(10) 0.0048(9)
C00A 0.0356(10) 0.0380(10) 0.0505(12) -0.0006(9) 0.0004(9) -0.0007(8)
C00B 0.0418(12) 0.0493(12) 0.0515(12) 0.0005(10) -0.0029(10) -0.0033(9)
C00C 0.0408(12) 0.0397(12) 0.0548(13) -0.0023(10) 0.0041(10) -0.0012(9)
C00D 0.0467(12) 0.0532(13) 0.0492(13) -0.0044(11) -0.0008(10) 0.0005(11)
C00E 0.0471(13) 0.0481(12) 0.0732(17) 0.0010(12) -0.0029(12) 0.0050(10)
C00F 0.0392(11) 0.0573(14) 0.0541(13) -0.0103(12) 0.0027(10) 0.0026(10)
C00G 0.0469(13) 0.0569(14) 0.0639(15) -0.0078(12) 0.0098(12) 0.0015(10)
C00H 0.0522(14) 0.0660(16) 0.0661(17) -0.0122(13) -0.0052(13) -0.0081(12)
C00I 0.0534(15) 0.0729(18) 0.0574(15) 0.0008(13) -0.0084(12) -0.0036(13)
C00J 0.0615(16) 0.0420(13) 0.0716(17) -0.0036(12) 0.0116(13) -0.0072(11)
C00K 0.0560(16) 0.084(2) 0.0688(18) 0.0142(16) -0.0206(14) -0.0017(15)
C00L 0.0478(13) 0.0588(14) 0.0628(15) -0.0077(13) 0.0071(12) -0.0055(11)
C00M 0.0582(16) 0.0619(17) 0.0722(18) -0.0156(14) 0.0057(13) -0.0082(13)
C00N 0.0433(15) 0.103(3) 0.086(2) -0.028(2) -0.0056(14) 0.0028(15)
C00O 0.0607(16) 0.0657(17) 0.0599(16) 0.0068(13) 0.0031(13) 0.0069(13)
C00P 0.0459(14) 0.0775(18) 0.0721(18) -0.0113(14) -0.0086(13) 0.0078(13)
C00Q 0.0470(14) 0.0642(16) 0.087(2) 0.0163(15) -0.0117(14) 0.0103(12)
C00R 0.0490(15) 0.092(2) 0.087(2) -0.032(2) 0.0138(15) -0.0186(15)
C00S 0.070(2) 0.094(2) 0.080(2) -0.0378(19) -0.0019(17) 0.0143(18)
C00T 0.0485(14) 0.0815(19) 0.0718(18) -0.0225(16) 0.0075(13) -0.0085(13)
C00U 0.079(2) 0.0708(19) 0.092(2) -0.0310(19) 0.0031(18) -0.0063(16)
C00V 0.0608(17) 0.0713(18) 0.080(2) -0.0145(16) 0.0195(15) -0.0190(14)
C00W 0.0637(18) 0.104(3) 0.0536(15) 0.0053(16) -0.0044(14) 0.0113(17)
C00X 0.0563(16) 0.110(3) 0.083(2) -0.037(2) 0.0153(15) -0.0005(17)
C00Y 0.0590(17) 0.106(3) 0.0630(18) -0.0146(17) -0.0128(14) -0.0036(17)
C00Z 0.060(2) 0.156(5) 0.143(4) -0.015(4) -0.030(3) 0.007(3)

loop_
_atom_type_symbol
_atom_type_description
_atom_type_scat_dispersion_real
_atom_type_scat_dispersion_imag
_atom_type_scat_source
C C 0.0181 0.0091 'International Tables Vol C Tables 4.2.6.8 and 6.1.1.4'
H H 0.0000 0.0000 'International Tables Vol C Tables 4.2.6.8 and 6.1.1.4'
F F 0.0727 0.0534 'International Tables Vol C Tables 4.2.6.8 and 6.1.1.4'
N N 0.0311 0.0180 'International Tables Vol C Tables 4.2.6.8 and 6.1.1.4'
O O 0.0492 0.0322 'International Tables Vol C Tables 4.2.6.8 and 6.1.1.4'

loop_
_geom_angle_atom_site_label_1
_geom_angle_atom_site_label_2
_geom_angle_atom_site_label_3
_geom_angle
_geom_angle_site_symmetry_1
_geom_angle_site_symmetry_3
_geom_angle_publ_flag
C005 N1 H1 126.2 . . ?
C005 N1 C006 107.58(18) . . ?
C006 N1 H1 126.2 . . ?
C00B C004 C006 109.8(2) . . ?
C00E C004 C006 130.1(2) . . ?
C00E C004 C00B 120.1(2) . . ?
N1 C005 C007 109.8(2) . . ?
C00H C005 N1 129.1(2) . . ?
C00H C005 C007 121.1(3) . . ?
N1 C006 C004 116.07(18) . . ?
N1 C006 C00A 114.87(18) . . ?
N1 C006 C00C 100.71(18) . . ?
C004 C006 C00A 100.79(19) . . ?
C004 C006 C00C 114.83(18) . . ?
C00A C006 C00C 110.07(17) . . ?
C005 C007 C00C 108.0(2) . . ?
C00O C007 C005 120.0(3) . . ?
C00O C007 C00C 131.8(3) . . ?
C00A C008 C00B 108.8(2) . . ?
C00A C008 C00D 126.4(2) . . ?
C00D C008 C00B 124.8(2) . . ?
O001 C009 C00A 120.5(2) . . ?
O001 C009 C00F 120.8(2) . . ?
C00F C009 C00A 118.7(2) . . ?
C008 C00A C006 111.08(19) . . ?
C008 C00A C009 122.7(2) . . ?
C009 C00A C006 126.1(2) . . ?
C004 C00B C008 108.8(2) . . ?
C00I C00B C004 120.8(2) . . ?
C00I C00B C008 130.3(3) . . ?
C007 C00C C006 99.10(17) . . ?
C007 C00C C00G 107.7(2) . . ?
C007 C00C C00J 115.9(2) . . ?
C00G C00C C006 111.55(19) . . ?
C00J C00C C006 113.9(2) . . ?
C00J C00C C00G 108.3(2) . . ?
C00M C00D C008 120.7(2) . . ?
C00M C00D C00T 118.1(3) . . ?
C00T C00D C008 121.1(2) . . ?
C004 C00E H00E 120.5 . . ?
C00Q C00E C004 119.1(3) . . ?
C00Q C00E H00E 120.5 . . ?
C00L C00F C009 121.7(2) . . ?
C00P C00F C009 119.3(2) . . ?
C00P C00F C00L 119.0(3) . . ?
C00C C00G H00A 109.5 . . ?
C00C C00G H00B 109.5 . . ?
C00C C00G H00C 109.5 . . ?
H00A C00G H00B 109.5 . . ?
H00A C00G H00C 109.5 . . ?
H00B C00G H00C 109.5 . . ?
C005 C00H H00H 121.0 . . ?
C005 C00H C00Y 118.0(3) . . ?
C00Y C00H H00H 121.0 . . ?
C00B C00I H00I 120.8 . . ?
C00K C00I C00B 118.4(3) . . ?
C00K C00I H00I 120.8 . . ?
C00C C00J H00D 109.5 . . ?
C00C C00J H00F 109.5 . . ?
C00C C00J H00G 109.5 . . ?
H00D C00J H00F 109.5 . . ?
H00D C00J H00G 109.5 . . ?
H00F C00J H00G 109.5 . . ?
C00I C00K H00K 119.6 . . ?
C00I C00K C00Q 120.8(3) . . ?
C00Q C00K H00K 119.6 . . ?
C00F C00L H00L 119.9 . . ?
C00V C00L C00F 120.3(3) . . ?
C00V C00L H00L 119.9 . . ?
C00D C00M H00M 119.5 . . ?
C00U C00M C00D 121.1(3) . . ?
C00U C00M H00M 119.5 . . ?
C00P C00N C00Z 121.1(4) . . ?
C00R C00N C00P 116.5(3) . . ?
C00R C00N C00Z 122.4(4) . . ?
C007 C00O H00O 120.4 . . ?
C007 C00O C00W 119.2(3) . . ?
C00W C00O H00O 120.4 . . ?
C00F C00P C00N 121.2(3) . . ?
C00F C00P H00P 119.4 . . ?
C00N C00P H00P 119.4 . . ?
C00E C00Q C00K 120.8(3) . . ?
C00E C00Q H00Q 119.6 . . ?
C00K C00Q H00Q 119.6 . . ?
C00N C00R F1 117.9(4) . . ?
C00N C00R C00V 125.2(3) . . ?
C00V C00R F1 116.9(4) . . ?
C00U C00S H00S 120.5 . . ?
C00X C00S H00S 120.5 . . ?
C00X C00S C00U 119.0(3) . . ?
C00D C00T H00T 119.7 . . ?
C00X C00T C00D 120.6(3) . . ?
C00X C00T H00T 119.7 . . ?
C00M C00U C00S 120.4(3) . . ?
C00M C00U H00U 119.8 . . ?
C00S C00U H00U 119.8 . . ?
C00L C00V H00V 121.1 . . ?
C00R C00V C00L 117.7(3) . . ?
C00R C00V H00V 121.1 . . ?
C00O C00W H00W 120.0 . . ?
C00Y C00W C00O 120.1(3) . . ?
C00Y C00W H00W 120.0 . . ?
C00S C00X H00X 119.6 . . ?
C00T C00X C00S 120.8(3) . . ?
C00T C00X H00X 119.6 . . ?
C00H C00Y H00Y 119.2 . . ?
C00W C00Y C00H 121.6(3) . . ?
C00W C00Y H00Y 119.2 . . ?
C00N C00Z H00J 109.5 . . ?
C00N C00Z H00N 109.5 . . ?
C00N C00Z H00R 109.5 . . ?
H00J C00Z H00N 109.5 . . ?
H00J C00Z H00R 109.5 . . ?
H00N C00Z H00R 109.5 . . ?

loop_
_geom_bond_atom_site_label_1
_geom_bond_atom_site_label_2
_geom_bond_distance
_geom_bond_site_symmetry_2
_geom_bond_publ_flag
O001 C009 1.220(3) . ?
N1 H1 0.8600 . ?
N1 C005 1.392(3) . ?
N1 C006 1.460(3) . ?
F1 C00R 1.367(4) . ?
C004 C006 1.513(3) . ?
C004 C00B 1.395(4) . ?
C004 C00E 1.385(3) . ?
C005 C007 1.400(4) . ?
C005 C00H 1.382(4) . ?
C006 C00A 1.550(3) . ?
C006 C00C 1.585(3) . ?
C007 C00C 1.519(3) . ?
C007 C00O 1.373(4) . ?
C008 C00A 1.343(3) . ?
C008 C00B 1.477(3) . ?
C008 C00D 1.474(4) . ?
C009 C00A 1.496(3) . ?
C009 C00F 1.490(3) . ?
C00B C00I 1.390(4) . ?
C00C C00G 1.539(3) . ?
C00C C00J 1.522(3) . ?
C00D C00M 1.386(4) . ?
C00D C00T 1.391(4) . ?
C00E H00E 0.9300 . ?
C00E C00Q 1.382(4) . ?
C00F C00L 1.390(4) . ?
C00F C00P 1.386(4) . ?
C00G H00A 0.9600 . ?
C00G H00B 0.9600 . ?
C00G H00C 0.9600 . ?
C00H H00H 0.9300 . ?
C00H C00Y 1.388(5) . ?
C00I H00I 0.9300 . ?
C00I C00K 1.386(5) . ?
C00J H00D 0.9600 . ?
C00J H00F 0.9600 . ?
C00J H00G 0.9600 . ?
C00K H00K 0.9300 . ?
C00K C00Q 1.384(5) . ?
C00L H00L 0.9300 . ?
C00L C00V 1.387(4) . ?
C00M H00M 0.9300 . ?
C00M C00U 1.375(5) . ?
C00N C00P 1.401(5) . ?
C00N C00R 1.347(6) . ?
C00N C00Z 1.510(5) . ?
C00O H00O 0.9300 . ?
C00O C00W 1.398(5) . ?
C00P H00P 0.9300 . ?
C00Q H00Q 0.9300 . ?
C00R C00V 1.362(5) . ?
C00S H00S 0.9300 . ?
C00S C00U 1.381(5) . ?
C00S C00X 1.377(5) . ?
C00T H00T 0.9300 . ?
C00T C00X 1.376(4) . ?
C00U H00U 0.9300 . ?
C00V H00V 0.9300 . ?
C00W H00W 0.9300 . ?
C00W C00Y 1.372(5) . ?
C00X H00X 0.9300 . ?
C00Y H00Y 0.9300 . ?
C00Z H00J 0.9600 . ?
C00Z H00N 0.9600 . ?
C00Z H00R 0.9600 . ?

loop_
_geom_torsion_atom_site_label_1
_geom_torsion_atom_site_label_2
_geom_torsion_atom_site_label_3
_geom_torsion_atom_site_label_4
_geom_torsion
_geom_torsion_site_symmetry_1
_geom_torsion_site_symmetry_2
_geom_torsion_site_symmetry_3
_geom_torsion_site_symmetry_4
_geom_torsion_publ_flag
O001 C009 C00A C006 104.1(3) . . . . ?
O001 C009 C00A C008 -72.2(3) . . . . ?
O001 C009 C00F C00L 167.9(3) . . . . ?
O001 C009 C00F C00P -9.6(4) . . . . ?
N1 C005 C007 C00C -3.9(3) . . . . ?
N1 C005 C007 C00O -179.8(2) . . . . ?
N1 C005 C00H C00Y 179.4(3) . . . . ?
N1 C006 C00A C008 -133.4(2) . . . . ?
N1 C006 C00A C009 50.0(3) . . . . ?
N1 C006 C00C C007 -35.82(19) . . . . ?
N1 C006 C00C C00G 77.5(2) . . . . ?
N1 C006 C00C C00J -159.5(2) . . . . ?
F1 C00R C00V C00L -179.0(3) . . . . ?
C004 C006 C00A C008 -7.8(2) . . . . ?
C004 C006 C00A C009 175.6(2) . . . . ?
C004 C006 C00C C007 -161.28(18) . . . . ?
C004 C006 C00C C00G -48.0(3) . . . . ?
C004 C006 C00C C00J 75.0(3) . . . . ?
C004 C00B C00I C00K 1.6(4) . . . . ?
C004 C00E C00Q C00K 0.1(5) . . . . ?
C005 N1 C006 C004 160.87(19) . . . . ?
C005 N1 C006 C00A -82.0(2) . . . . ?
C005 N1 C006 C00C 36.2(2) . . . . ?
C005 C007 C00C C006 24.9(2) . . . . ?
C005 C007 C00C C00G -91.3(2) . . . . ?
C005 C007 C00C C00J 147.2(2) . . . . ?
C005 C007 C00O C00W 0.2(4) . . . . ?
C005 C00H C00Y C00W -0.3(5) . . . . ?
C006 N1 C005 C007 -21.7(2) . . . . ?
C006 N1 C005 C00H 160.5(3) . . . . ?
C006 C004 C00B C008 -6.0(3) . . . . ?
C006 C004 C00B C00I 177.8(2) . . . . ?
C006 C004 C00E C00Q -178.8(3) . . . . ?
C007 C005 C00H C00Y 1.8(4) . . . . ?
C007 C00O C00W C00Y 1.2(5) . . . . ?
C008 C00B C00I C00K -173.7(3) . . . . ?
C008 C00D C00M C00U -177.6(3) . . . . ?
C008 C00D C00T C00X 177.8(3) . . . . ?
C009 C00F C00L C00V -179.8(2) . . . . ?
C009 C00F C00P C00N 179.1(3) . . . . ?
C00A C006 C00C C007 85.8(2) . . . . ?
C00A C006 C00C C00G -160.9(2) . . . . ?
C00A C006 C00C C00J -37.9(3) . . . . ?
C00A C008 C00B C004 0.7(3) . . . . ?
C00A C008 C00B C00I 176.5(3) . . . . ?
C00A C008 C00D C00M 118.7(3) . . . . ?
C00A C008 C00D C00T -60.2(4) . . . . ?
C00A C009 C00F C00L -8.9(4) . . . . ?
C00A C009 C00F C00P 173.7(2) . . . . ?
C00B C004 C006 N1 132.8(2) . . . . ?
C00B C004 C006 C00A 8.1(2) . . . . ?
C00B C004 C006 C00C -110.2(2) . . . . ?
C00B C004 C00E C00Q 1.7(4) . . . . ?
C00B C008 C00A C006 4.7(3) . . . . ?
C00B C008 C00A C009 -178.5(2) . . . . ?
C00B C008 C00D C00M -62.1(4) . . . . ?
C00B C008 C00D C00T 119.0(3) . . . . ?
C00B C00I C00K C00Q 0.2(5) . . . . ?
C00C C006 C00A C008 113.9(2) . . . . ?
C00C C006 C00A C009 -62.8(3) . . . . ?
C00C C007 C00O C00W -174.5(3) . . . . ?
C00D C008 C00A C006 -176.0(2) . . . . ?
C00D C008 C00A C009 0.8(4) . . . . ?
C00D C008 C00B C004 -178.6(2) . . . . ?
C00D C008 C00B C00I -2.9(4) . . . . ?
C00D C00M C00U C00S -1.2(6) . . . . ?
C00D C00T C00X C00S 1.0(6) . . . . ?
C00E C004 C006 N1 -46.8(3) . . . . ?
C00E C004 C006 C00A -171.5(2) . . . . ?
C00E C004 C006 C00C 70.2(3) . . . . ?
C00E C004 C00B C008 173.7(2) . . . . ?
C00E C004 C00B C00I -2.5(4) . . . . ?
C00F C009 C00A C006 -79.1(3) . . . . ?
C00F C009 C00A C008 104.7(3) . . . . ?
C00F C00L C00V C00R 0.9(4) . . . . ?
C00H C005 C007 C00C 174.2(2) . . . . ?
C00H C005 C007 C00O -1.7(4) . . . . ?
C00I C00K C00Q C00E -1.1(5) . . . . ?
C00L C00F C00P C00N 1.6(4) . . . . ?
C00M C00D C00T C00X -1.2(5) . . . . ?
C00N C00R C00V C00L 1.6(5) . . . . ?
C00O C007 C00C C006 -159.9(3) . . . . ?
C00O C007 C00C C00G 83.9(3) . . . . ?
C00O C007 C00C C00J -37.6(4) . . . . ?
C00O C00W C00Y C00H -1.2(5) . . . . ?
C00P C00F C00L C00V -2.4(4) . . . . ?
C00P C00N C00R F1 178.1(3) . . . . ?
C00P C00N C00R C00V -2.4(5) . . . . ?
C00R C00N C00P C00F 0.8(5) . . . . ?
C00T C00D C00M C00U 1.3(5) . . . . ?
C00U C00S C00X C00T -0.8(7) . . . . ?
C00X C00S C00U C00M 0.9(7) . . . . ?
C00Z C00N C00P C00F -177.7(4) . . . . ?
C00Z C00N C00R F1 -3.4(6) . . . . ?
C00Z C00N C00R C00V 176.1(4) . . . . ?
